data_4038397
loop_
_publ_author_name
'Guo, Le'
'Gao, Yanpeng'
'Wang, Zishuo'
'Li, Zhi'
'Zhang, Yingjie'
'Wang, Haidong'
'Chen, Xihui'
'Gong, Zhenbo'
'Chen, Shufeng'

_publ_section_title
;
 Regio- and Stereoselective Synthesis of Highly Functionalized
 Tetrasubstituted Olefins by Iodine-Mediated Iodofunctionalization of
 Ferrocene-Containing Allenylphosphonates.
;
_journal_name_full 'The Journal of organic chemistry'
_journal_paper_doi 10.1021/acs.joc.0c00762
_journal_year 2020
_chemical_formula_moiety 'C28 H26 Fe I O5 P'
_chemical_formula_sum 'C28 H26 Fe I O5 P'
_chemical_formula_weight 656.21
_chemical_name_systematic guo_1
_space_group_crystal_system triclinic
_space_group_IT_number 2
_space_group_name_Hall '-P 1'
_space_group_name_H-M_alt 'P -1'
_atom_sites_solution_hydrogens geom
_atom_sites_solution_primary dual
_audit_creation_date 2020-03-23
_audit_creation_method
;
Olex2 1.2
(compiled 2018.05.29 svn.r3508 for OlexSys, GUI svn.r5506)
;
_cell_angle_alpha 94.414(5)
_cell_angle_beta 106.298(5)
_cell_angle_gamma 107.793(5)
_cell_formula_units_Z 2
_cell_length_a 9.5507(5)
_cell_length_b 12.2508(8)
_cell_length_c 14.2643(8)
_cell_measurement_reflns_used 4086
_cell_measurement_temperature 293(2)
_cell_measurement_theta_max 28.5870
_cell_measurement_theta_min 3.2180
_cell_volume 1500.91(17)
_computing_cell_refinement 'CrysAlisPro 1.171.38.46 (Rigaku OD, 2015)'
_computing_data_collection 'CrysAlisPro 1.171.38.46 (Rigaku OD, 2015)'
_computing_data_reduction 'CrysAlisPro 1.171.38.46 (Rigaku OD, 2015)'
_computing_molecular_graphics 'Olex2 (Dolomanov et al., 2009)'
_computing_publication_material 'Olex2 (Dolomanov et al., 2009)'
_computing_structure_refinement 'ShelXL (Sheldrick, 2015)'
_computing_structure_solution 'ShelXT (Sheldrick, 2015)'
_diffrn_ambient_temperature 293(2)
_diffrn_detector 'CCD plate'
_diffrn_detector_area_resol_mean 16.1213
_diffrn_detector_type Eos
_diffrn_measured_fraction_theta_full 0.998
_diffrn_measured_fraction_theta_max 0.829
_diffrn_measurement_details
;
List of Runs (angles in degrees, time in seconds):

  # Type    Start    End  Width  t~exp~   \w     \q     \k     \f   Frames
--------------------------------------------------------------------------
  1  \w    -19.00  86.00   1.00    2.50    --   16.96  19.00  60.00  105
  2  \w     13.00  46.00   1.00    2.50    --   16.96 -77.00   0.00   33
  3  \w    -22.00  57.00   1.00    2.50    --   16.96 -99.00 120.00   79
  4  \w    -50.00  35.00   1.00    2.50    --   16.96 -57.00-120.00   85
  5  \w    -24.00  23.00   1.00    2.50    --  -17.59 -99.00-120.00   47
  6  \w     52.00  88.00   1.00    2.50    --   16.96 178.00 -90.00   36
;
_diffrn_measurement_device 'four-circle diffractometer'
_diffrn_measurement_device_type 'Xcalibur, Eos, Gemini'
_diffrn_measurement_method '\w scans'
_diffrn_orient_matrix_type 'CrysAlisPro convention (1999,Acta A55,543-557)'
_diffrn_orient_matrix_UB_11 -0.0002091000
_diffrn_orient_matrix_UB_12 -0.0531569000
_diffrn_orient_matrix_UB_13 0.0165687000
_diffrn_orient_matrix_UB_21 -0.0488054000
_diffrn_orient_matrix_UB_22 0.0064826000
_diffrn_orient_matrix_UB_23 0.0278508000
_diffrn_orient_matrix_UB_31 -0.0663137000
_diffrn_orient_matrix_UB_32 -0.0308359000
_diffrn_orient_matrix_UB_33 -0.0414935000
_diffrn_radiation_monochromator graphite
_diffrn_radiation_probe x-ray
_diffrn_radiation_type MoK\a
_diffrn_radiation_wavelength 0.71073
_diffrn_reflns_av_R_equivalents 0.0259
_diffrn_reflns_av_unetI/netI 0.0441
_diffrn_reflns_Laue_measured_fraction_full 0.998
_diffrn_reflns_Laue_measured_fraction_max 0.829
_diffrn_reflns_limit_h_max 11
_diffrn_reflns_limit_h_min -12
_diffrn_reflns_limit_k_max 15
_diffrn_reflns_limit_k_min -12
_diffrn_reflns_limit_l_max 18
_diffrn_reflns_limit_l_min -18
_diffrn_reflns_number 11866
_diffrn_reflns_point_group_measured_fraction_full 0.998
_diffrn_reflns_point_group_measured_fraction_max 0.829
_diffrn_reflns_theta_full 25.242
_diffrn_reflns_theta_max 29.260
_diffrn_reflns_theta_min 3.024
_diffrn_source 'fine-focus sealed X-ray tube'
_diffrn_source_type 'Enhance (Mo) X-ray Source'
_exptl_absorpt_coefficient_mu 1.616
_exptl_absorpt_correction_T_max 1.00000
_exptl_absorpt_correction_T_min 0.47716
_exptl_absorpt_correction_type multi-scan
_exptl_absorpt_process_details
;
CrysAlisPro 1.171.38.46 (Rigaku Oxford Diffraction, 2015)
Empirical absorption correction using spherical harmonics,
 implemented in SCALE3 ABSPACK scaling algorithm.
;
_exptl_crystal_colour 'dull yellowish yellow'
_exptl_crystal_colour_lustre dull
_exptl_crystal_colour_modifier yellowish
_exptl_crystal_colour_primary yellow
_exptl_crystal_density_diffrn 1.452
_exptl_crystal_description block
_exptl_crystal_F_000 656
_exptl_crystal_size_max 0.2
_exptl_crystal_size_mid 0.2
_exptl_crystal_size_min 0.2
_refine_diff_density_max 0.998
_refine_diff_density_min -0.667
_refine_diff_density_rms 0.073
_refine_ls_extinction_method none
_refine_ls_goodness_of_fit_ref 1.016
_refine_ls_hydrogen_treatment constr
_refine_ls_matrix_type full
_refine_ls_number_parameters 327
_refine_ls_number_reflns 6785
_refine_ls_number_restraints 0
_refine_ls_restrained_S_all 1.016
_refine_ls_R_factor_all 0.0539
_refine_ls_R_factor_gt 0.0380
_refine_ls_shift/su_max 0.001
_refine_ls_shift/su_mean 0.000
_refine_ls_structure_factor_coef Fsqd
_refine_ls_weighting_details 'w=1/[\s^2^(Fo^2^)+(0.0434P)^2^] where P=(Fo^2^+2Fc^2^)/3'
_refine_ls_weighting_scheme calc
_refine_ls_wR_factor_gt 0.0854
_refine_ls_wR_factor_ref 0.0948
_reflns_Friedel_coverage 0.000
_reflns_number_gt 5184
_reflns_number_total 6785
_reflns_threshold_expression 'I > 2\s(I)'
_cod_data_source_file jo0c00762_si_002.cif
_cod_data_source_block exp_4569
_cod_original_cell_volume 1500.91(16)
_cod_database_code 4038397
_shelx_shelxl_version_number 2018/3
_shelx_space_group_comment
;
The symmetry employed for this shelxl refinement is uniquely defined
by the following loop, which should always be used as a source of
symmetry information in preference to the above space-group names.
They are only intended as comments.
;
_shelx_estimated_absorpt_t_max 0.738
_shelx_estimated_absorpt_t_min 0.738
_reflns_odcompleteness_completeness 99.77
_reflns_odcompleteness_iscentric 1
_reflns_odcompleteness_theta 26.32
_olex2_refinement_description
;
1. Fixed Uiso
 At 1.2 times of:
  All C(H) groups
 At 1.5 times of:
  All C(H,H,H) groups
2.a Ternary CH refined with riding coordinates:
 C9(H9)
2.b Aromatic/amide H refined with riding coordinates:
 C1AA(H1AA), C3(H3), C4(H4), C5(H5), C6(H6), C12(H12), C13(H13), C14(H14),
 C15(H15), C16(H16), C18(H18), C19(H19), C20(H20), C21(H21), C22(H22), C23(H23),
  C24(H24), C25(H25), C26(H26)
2.c Idealised Me refined as rotating group:
 C1(H1A,H1B,H1C), C2(H2A,H2B,H2C)
;
_olex2_submission_special_instructions 'No special instructions were received'
_oxdiff_exptl_absorpt_empirical_details
;
Empirical correction (ABSPACK) includes:
- Absorption correction using spherical harmonics
- Frame scaling
;
_oxdiff_exptl_absorpt_empirical_full_max 1.561
_oxdiff_exptl_absorpt_empirical_full_min 0.727

loop_
_space_group_symop_operation_xyz
'x, y, z'
'-x, -y, -z'

loop_
_atom_site_label
_atom_site_type_symbol
_atom_site_fract_x
_atom_site_fract_y
_atom_site_fract_z
_atom_site_U_iso_or_equiv
_atom_site_adp_type
_atom_site_occupancy
_atom_site_site_symmetry_order
_atom_site_calc_flag
_atom_site_refinement_flags_posn
_atom_site_refinement_flags_adp
_atom_site_refinement_flags_occupancy
_atom_site_disorder_assembly
_atom_site_disorder_group
I1 I 0.51461(2) 0.71095(2) 0.54339(2) 0.05175(9) Uani 1 1 d . . . . .
Fe1 Fe 0.66529(5) 0.85350(4) 0.94579(3) 0.04360(13) Uani 1 1 d . . . . .
P003 P 0.12863(8) 0.80108(7) 0.65076(6) 0.03966(19) Uani 1 1 d . . . . .
O1 O 0.4709(2) 0.61815(17) 0.73992(15) 0.0425(5) Uani 1 1 d . . . . .
O2 O 0.2234(3) 0.5094(2) 0.6635(2) 0.0789(9) Uani 1 1 d . . . . .
O3 O -0.0357(2) 0.7138(2) 0.58773(17) 0.0546(6) Uani 1 1 d . . . . .
O4 O 0.1700(3) 0.7981(2) 0.75664(16) 0.0553(6) Uani 1 1 d . . . . .
O5 O 0.1175(2) 0.91948(19) 0.62209(17) 0.0540(6) Uani 1 1 d . . . . .
C0AA C 0.2216(3) 0.7999(2) 0.4838(2) 0.0333(6) Uani 1 1 d . . . . .
C1 C 0.0006(4) 0.9621(4) 0.6390(3) 0.0760(12) Uani 1 1 d . . . . .
H1A H -0.094444 0.926925 0.584897 0.114 Uiso 1 1 calc GR . . . .
H1B H 0.034392 1.045173 0.643437 0.114 Uiso 1 1 calc GR . . . .
H1C H -0.016108 0.942699 0.699788 0.114 Uiso 1 1 calc GR . . . .
C1AA C 0.1110(4) 0.7123(3) 0.4094(2) 0.0479(8) Uani 1 1 d . . . . .
H1AA H 0.059073 0.641751 0.424417 0.057 Uiso 1 1 calc R . . . .
C2 C -0.0968(5) 0.5995(3) 0.6078(4) 0.0845(14) Uani 1 1 d . . . . .
H2A H -0.172709 0.549644 0.548414 0.127 Uiso 1 1 calc GR . . . .
H2B H -0.144573 0.602931 0.658384 0.127 Uiso 1 1 calc GR . . . .
H2C H -0.014153 0.568975 0.630229 0.127 Uiso 1 1 calc GR . . . .
C3 C 0.0777(4) 0.7299(4) 0.3120(2) 0.0622(10) Uani 1 1 d . . . . .
H3 H 0.001862 0.671391 0.261744 0.075 Uiso 1 1 calc R . . . .
C4 C 0.1549(4) 0.8320(4) 0.2893(3) 0.0600(10) Uani 1 1 d . . . . .
H4 H 0.133802 0.842167 0.223458 0.072 Uiso 1 1 calc R . . . .
C5 C 0.2633(4) 0.9197(3) 0.3628(3) 0.0545(9) Uani 1 1 d . . . . .
H5 H 0.315041 0.989664 0.346934 0.065 Uiso 1 1 calc R . . . .
C6 C 0.2964(3) 0.9050(3) 0.4606(2) 0.0428(7) Uani 1 1 d . . . . .
H6 H 0.368642 0.965464 0.510644 0.051 Uiso 1 1 calc R . . . .
C7 C 0.2607(3) 0.7787(2) 0.58855(19) 0.0317(6) Uani 1 1 d . . . . .
C8 C 0.3778(3) 0.7416(2) 0.6290(2) 0.0336(6) Uani 1 1 d . . . . .
C9 C 0.4327(3) 0.7223(2) 0.73508(19) 0.0347(6) Uani 1 1 d . . . . .
H9 H 0.351157 0.717509 0.765293 0.042 Uiso 1 1 calc R . . . .
C10 C 0.3548(3) 0.5155(3) 0.7023(2) 0.0456(7) Uani 1 1 d . . . . .
C11 C 0.4092(4) 0.4158(3) 0.7131(2) 0.0451(7) Uani 1 1 d . . . . .
C12 C 0.3114(4) 0.3071(3) 0.6636(3) 0.0594(9) Uani 1 1 d . . . . .
H12 H 0.211997 0.297331 0.622631 0.071 Uiso 1 1 calc R . . . .
C13 C 0.3589(5) 0.2122(3) 0.6738(4) 0.0767(12) Uani 1 1 d . . . . .
H13 H 0.291052 0.138543 0.640156 0.092 Uiso 1 1 calc R . . . .
C14 C 0.5036(6) 0.2251(4) 0.7325(3) 0.0760(12) Uani 1 1 d . . . . .
H14 H 0.535040 0.160569 0.739292 0.091 Uiso 1 1 calc R . . . .
C15 C 0.6021(6) 0.3318(5) 0.7810(3) 0.0875(14) Uani 1 1 d . . . . .
H15 H 0.701390 0.340222 0.821181 0.105 Uiso 1 1 calc R . . . .
C16 C 0.5579(4) 0.4290(3) 0.7720(3) 0.0681(11) Uani 1 1 d . . . . .
H16 H 0.627278 0.502413 0.805138 0.082 Uiso 1 1 calc R . . . .
C17 C 0.5781(3) 0.8193(3) 0.7956(2) 0.0392(7) Uani 1 1 d . . . . .
C18 C 0.5858(4) 0.9323(3) 0.8333(2) 0.0486(8) Uani 1 1 d . . . . .
H18 H 0.502585 0.959208 0.824051 0.058 Uiso 1 1 calc R . . . .
C19 C 0.7430(5) 0.9968(3) 0.8875(2) 0.0631(10) Uani 1 1 d . . . . .
H19 H 0.781110 1.073571 0.920341 0.076 Uiso 1 1 calc R . . . .
C20 C 0.8307(4) 0.9252(4) 0.8830(2) 0.0625(10) Uani 1 1 d . . . . .
H20 H 0.937383 0.946248 0.912970 0.075 Uiso 1 1 calc R . . . .
C21 C 0.7306(3) 0.8149(3) 0.8254(2) 0.0501(8) Uani 1 1 d . . . . .
H21 H 0.759555 0.751634 0.810062 0.060 Uiso 1 1 calc R . . . .
C22 C 0.6831(6) 0.9089(4) 1.0885(3) 0.0783(13) Uani 1 1 d . . . . .
H22 H 0.724580 0.985814 1.121608 0.094 Uiso 1 1 calc R . . . .
C23 C 0.5287(5) 0.8498(4) 1.0324(3) 0.0723(11) Uani 1 1 d . . . . .
H23 H 0.448939 0.880619 1.021259 0.087 Uiso 1 1 calc R . . . .
C24 C 0.5140(5) 0.7376(4) 0.9961(3) 0.0690(11) Uani 1 1 d . . . . .
H24 H 0.422485 0.679771 0.956835 0.083 Uiso 1 1 calc R . . . .
C25 C 0.6607(5) 0.7256(4) 1.0284(3) 0.0770(12) Uani 1 1 d . . . . .
H25 H 0.684147 0.659232 1.013964 0.092 Uiso 1 1 calc R . . . .
C26 C 0.7650(5) 0.8320(5) 1.0863(3) 0.0792(13) Uani 1 1 d . . . . .
H26 H 0.870539 0.848741 1.117935 0.095 Uiso 1 1 calc R . . . .

loop_
_atom_site_aniso_label
_atom_site_aniso_U_11
_atom_site_aniso_U_22
_atom_site_aniso_U_33
_atom_site_aniso_U_23
_atom_site_aniso_U_13
_atom_site_aniso_U_12
I1 0.04928(15) 0.07036(18) 0.04564(14) 0.00856(11) 0.01942(10) 0.03093(11)
Fe1 0.0435(3) 0.0511(3) 0.0287(2) 0.00762(19) 0.00722(19) 0.0095(2)
P003 0.0352(4) 0.0434(5) 0.0435(4) 0.0086(3) 0.0165(3) 0.0139(3)
O1 0.0368(11) 0.0360(12) 0.0464(12) 0.0082(9) 0.0021(9) 0.0110(9)
O2 0.0349(13) 0.0450(15) 0.136(3) 0.0077(16) 0.0036(14) 0.0094(10)
O3 0.0362(12) 0.0585(15) 0.0625(15) 0.0119(12) 0.0141(10) 0.0086(10)
O4 0.0552(14) 0.0753(17) 0.0429(12) 0.0114(11) 0.0242(10) 0.0247(12)
O5 0.0557(14) 0.0505(15) 0.0743(16) 0.0174(12) 0.0329(12) 0.0311(11)
C0AA 0.0325(14) 0.0369(16) 0.0353(14) 0.0108(12) 0.0125(12) 0.0157(12)
C1 0.075(3) 0.076(3) 0.103(3) 0.024(2) 0.040(2) 0.050(2)
C1AA 0.0459(18) 0.0457(19) 0.0404(17) 0.0028(14) 0.0088(14) 0.0052(14)
C2 0.063(3) 0.055(3) 0.112(4) 0.024(2) 0.012(2) -0.0002(19)
C3 0.053(2) 0.086(3) 0.0343(18) 0.0031(18) 0.0074(16) 0.0129(19)
C4 0.057(2) 0.095(3) 0.0413(19) 0.028(2) 0.0181(17) 0.038(2)
C5 0.061(2) 0.062(2) 0.061(2) 0.0328(19) 0.0336(18) 0.0301(18)
C6 0.0390(16) 0.0461(19) 0.0464(18) 0.0130(14) 0.0161(14) 0.0153(13)
C7 0.0305(14) 0.0301(15) 0.0320(14) 0.0061(11) 0.0102(11) 0.0068(11)
C8 0.0322(14) 0.0322(16) 0.0335(14) 0.0011(12) 0.0095(12) 0.0089(11)
C9 0.0370(15) 0.0328(16) 0.0334(14) 0.0089(12) 0.0077(12) 0.0131(12)
C10 0.0371(17) 0.0427(19) 0.0514(18) 0.0091(15) 0.0086(14) 0.0110(14)
C11 0.0518(19) 0.0401(19) 0.0512(19) 0.0154(15) 0.0224(15) 0.0194(15)
C12 0.048(2) 0.044(2) 0.090(3) 0.0112(19) 0.0297(19) 0.0146(16)
C13 0.091(3) 0.041(2) 0.123(4) 0.024(2) 0.069(3) 0.023(2)
C14 0.110(4) 0.060(3) 0.101(3) 0.040(3) 0.065(3) 0.055(3)
C15 0.093(3) 0.090(4) 0.089(3) 0.022(3) 0.009(3) 0.062(3)
C16 0.069(2) 0.057(2) 0.069(2) 0.009(2) 0.000(2) 0.0299(19)
C17 0.0408(16) 0.0438(18) 0.0269(14) 0.0085(12) 0.0075(12) 0.0083(13)
C18 0.063(2) 0.0393(19) 0.0378(17) 0.0072(14) 0.0122(15) 0.0134(15)
C19 0.082(3) 0.047(2) 0.0359(18) 0.0059(15) 0.0121(18) -0.0058(19)
C20 0.0422(19) 0.081(3) 0.0395(18) 0.0014(18) 0.0068(15) -0.0056(18)
C21 0.0383(17) 0.067(2) 0.0363(16) -0.0015(15) 0.0105(13) 0.0090(15)
C22 0.105(4) 0.088(3) 0.0323(19) 0.009(2) 0.021(2) 0.022(3)
C23 0.078(3) 0.102(4) 0.050(2) 0.023(2) 0.033(2) 0.035(2)
C24 0.066(3) 0.083(3) 0.052(2) 0.029(2) 0.0233(19) 0.008(2)
C25 0.099(3) 0.077(3) 0.070(3) 0.041(2) 0.033(3) 0.039(3)
C26 0.071(3) 0.110(4) 0.043(2) 0.032(2) 0.003(2) 0.023(3)

loop_
_atom_type_symbol
_atom_type_description
_atom_type_scat_dispersion_real
_atom_type_scat_dispersion_imag
_atom_type_scat_source
C C 0.0033 0.0016 'International Tables Vol C Tables 4.2.6.8 and 6.1.1.4'
H H 0.0000 0.0000 'International Tables Vol C Tables 4.2.6.8 and 6.1.1.4'
Fe Fe 0.3463 0.8444 'International Tables Vol C Tables 4.2.6.8 and 6.1.1.4'
I I -0.4742 1.8119 'International Tables Vol C Tables 4.2.6.8 and 6.1.1.4'
O O 0.0106 0.0060 'International Tables Vol C Tables 4.2.6.8 and 6.1.1.4'
P P 0.1023 0.0942 'International Tables Vol C Tables 4.2.6.8 and 6.1.1.4'

loop_
_geom_angle_atom_site_label_1
_geom_angle_atom_site_label_2
_geom_angle_atom_site_label_3
_geom_angle
_geom_angle_site_symmetry_1
_geom_angle_site_symmetry_3
_geom_angle_publ_flag
C17 Fe1 C20 68.41(12) . . ?
C17 Fe1 C21 40.64(12) . . ?
C17 Fe1 C22 158.26(17) . . ?
C17 Fe1 C23 122.12(14) . . ?
C17 Fe1 C25 122.47(16) . . ?
C17 Fe1 C26 159.09(18) . . ?
C18 Fe1 C17 41.03(12) . . ?
C18 Fe1 C19 40.97(13) . . ?
C18 Fe1 C20 68.34(15) . . ?
C18 Fe1 C21 68.57(14) . . ?
C18 Fe1 C22 122.10(17) . . ?
C18 Fe1 C23 105.32(16) . . ?
C18 Fe1 C24 120.12(15) . . ?
C18 Fe1 C25 156.83(17) . . ?
C18 Fe1 C26 159.55(18) . . ?
C19 Fe1 C17 68.78(12) . . ?
C19 Fe1 C20 40.21(16) . . ?
C19 Fe1 C21 68.27(16) . . ?
C19 Fe1 C22 107.43(17) . . ?
C19 Fe1 C23 120.72(19) . . ?
C19 Fe1 C24 155.75(19) . . ?
C19 Fe1 C25 161.67(18) . . ?
C19 Fe1 C26 124.83(17) . . ?
C20 Fe1 C21 40.63(14) . . ?
C20 Fe1 C22 123.38(17) . . ?
C20 Fe1 C26 110.50(17) . . ?
C22 Fe1 C21 159.67(16) . . ?
C22 Fe1 C26 40.18(17) . . ?
C23 Fe1 C20 157.10(19) . . ?
C23 Fe1 C21 159.54(16) . . ?
C23 Fe1 C22 40.02(16) . . ?
C23 Fe1 C25 67.74(19) . . ?
C23 Fe1 C26 67.38(18) . . ?
C24 Fe1 C17 106.95(14) . . ?
C24 Fe1 C20 162.36(19) . . ?
C24 Fe1 C21 124.94(17) . . ?
C24 Fe1 C22 67.22(18) . . ?
C24 Fe1 C23 39.90(17) . . ?
C24 Fe1 C25 40.51(16) . . ?
C24 Fe1 C26 67.40(16) . . ?
C25 Fe1 C20 126.46(18) . . ?
C25 Fe1 C21 109.78(17) . . ?
C25 Fe1 C22 67.69(19) . . ?
C25 Fe1 C26 40.17(17) . . ?
C26 Fe1 C21 124.80(18) . . ?
O3 P003 C7 105.89(12) . . ?
O4 P003 O3 114.36(14) . . ?
O4 P003 O5 115.17(14) . . ?
O4 P003 C7 116.96(13) . . ?
O5 P003 O3 101.67(12) . . ?
O5 P003 C7 100.82(13) . . ?
C10 O1 C9 117.9(2) . . ?
C2 O3 P003 122.4(2) . . ?
C1 O5 P003 121.1(2) . . ?
C1AA C0AA C6 119.6(3) . . ?
C1AA C0AA C7 119.2(3) . . ?
C6 C0AA C7 121.2(3) . . ?
C0AA C1AA C3 119.6(3) . . ?
C4 C3 C1AA 120.6(3) . . ?
C3 C4 C5 120.2(3) . . ?
C4 C5 C6 120.3(3) . . ?
C5 C6 C0AA 119.7(3) . . ?
C0AA C7 P003 113.38(18) . . ?
C8 C7 P003 124.0(2) . . ?
C8 C7 C0AA 122.5(2) . . ?
C7 C8 I1 119.3(2) . . ?
C7 C8 C9 127.2(3) . . ?
C9 C8 I1 113.37(18) . . ?
O1 C9 C8 112.0(2) . . ?
O1 C9 C17 105.6(2) . . ?
C17 C9 C8 111.2(2) . . ?
O1 C10 C11 112.4(2) . . ?
O2 C10 O1 122.2(3) . . ?
O2 C10 C11 125.4(3) . . ?
C12 C11 C10 119.5(3) . . ?
C12 C11 C16 118.9(3) . . ?
C16 C11 C10 121.6(3) . . ?
C11 C12 C13 120.5(4) . . ?
C14 C13 C12 120.5(4) . . ?
C15 C14 C13 119.8(4) . . ?
C14 C15 C16 121.1(4) . . ?
C15 C16 C11 119.2(4) . . ?
C9 C17 Fe1 125.5(2) . . ?
C18 C17 Fe1 69.31(17) . . ?
C18 C17 C9 125.3(3) . . ?
C21 C17 Fe1 70.70(16) . . ?
C21 C17 C9 126.6(3) . . ?
C21 C17 C18 108.1(3) . . ?
C17 C18 Fe1 69.66(17) . . ?
C19 C18 Fe1 69.61(19) . . ?
C19 C18 C17 107.6(3) . . ?
C18 C19 Fe1 69.42(19) . . ?
C20 C19 Fe1 70.2(2) . . ?
C20 C19 C18 108.2(3) . . ?
C19 C20 Fe1 69.5(2) . . ?
C19 C20 C21 108.8(3) . . ?
C21 C20 Fe1 70.44(19) . . ?
C17 C21 Fe1 68.66(17) . . ?
C17 C21 C20 107.2(3) . . ?
C20 C21 Fe1 68.93(19) . . ?
C23 C22 Fe1 69.5(2) . . ?
C23 C22 C26 107.8(4) . . ?
C26 C22 Fe1 69.9(2) . . ?
C22 C23 Fe1 70.5(2) . . ?
C24 C23 Fe1 70.0(2) . . ?
C24 C23 C22 108.4(4) . . ?
C23 C24 Fe1 70.1(2) . . ?
C23 C24 C25 108.4(4) . . ?
C25 C24 Fe1 69.9(2) . . ?
C24 C25 Fe1 69.6(2) . . ?
C26 C25 Fe1 70.3(2) . . ?
C26 C25 C24 107.3(4) . . ?
C22 C26 Fe1 69.9(2) . . ?
C25 C26 Fe1 69.5(2) . . ?
C25 C26 C22 108.1(4) . . ?

loop_
_geom_bond_atom_site_label_1
_geom_bond_atom_site_label_2
_geom_bond_distance
_geom_bond_site_symmetry_2
_geom_bond_publ_flag
I1 C8 2.113(3) . ?
Fe1 C17 2.027(3) . ?
Fe1 C18 2.022(3) . ?
Fe1 C19 2.024(4) . ?
Fe1 C20 2.033(4) . ?
Fe1 C21 2.053(3) . ?
Fe1 C22 2.039(4) . ?
Fe1 C23 2.027(4) . ?
Fe1 C24 2.025(4) . ?
Fe1 C25 2.029(4) . ?
Fe1 C26 2.039(3) . ?
P003 O3 1.565(2) . ?
P003 O4 1.456(2) . ?
P003 O5 1.563(2) . ?
P003 C7 1.805(3) . ?
O1 C9 1.431(3) . ?
O1 C10 1.345(4) . ?
O2 C10 1.197(3) . ?
O3 C2 1.429(4) . ?
O5 C1 1.436(4) . ?
C0AA C1AA 1.377(4) . ?
C0AA C6 1.384(4) . ?
C0AA C7 1.498(4) . ?
C1AA C3 1.385(4) . ?
C3 C4 1.358(5) . ?
C4 C5 1.365(5) . ?
C5 C6 1.379(4) . ?
C7 C8 1.334(4) . ?
C8 C9 1.518(4) . ?
C9 C17 1.499(4) . ?
C10 C11 1.469(4) . ?
C11 C12 1.367(4) . ?
C11 C16 1.386(4) . ?
C12 C13 1.375(5) . ?
C13 C14 1.354(6) . ?
C14 C15 1.348(6) . ?
C15 C16 1.383(5) . ?
C17 C18 1.419(4) . ?
C17 C21 1.417(4) . ?
C18 C19 1.416(5) . ?
C19 C20 1.395(5) . ?
C20 C21 1.419(5) . ?
C22 C23 1.391(6) . ?
C22 C26 1.401(6) . ?
C23 C24 1.383(6) . ?
C24 C25 1.404(6) . ?
C25 C26 1.397(6) . ?

loop_
_smtbx_masks_void_nr
_smtbx_masks_void_average_x
_smtbx_masks_void_average_y
_smtbx_masks_void_average_z
_smtbx_masks_void_volume
_smtbx_masks_void_count_electrons
_smtbx_masks_void_content
1 0.000 0.500 0.000 228.8 61.0 ?
